data_7702333
loop_
_publ_author_name
'Krautscheid, Harald'
'Emig, Norbert'
'Klaassen, Nicole'
'Seringer, Petra'

_publ_section_title
;
 Thiocyanato complexes of the coinage metals: synthesis and crystal
 structures of the polymeric pyridine complexes
 [Ag&#x200A;xCuy(SCN)x&#x2005;+&#x2005;y(py)z]
;
_journal_issue 18
_journal_name_full 'Journal of the Chemical Society, Dalton Transactions'
_journal_page_first 3071
_journal_paper_doi 10.1039/a803468k
_journal_year 1998
_chemical_formula_structural '[Ag2Cu(SCN)3(NC5H5)3]'
_chemical_formula_sum 'C18 H15 Ag2 Cu N6 S3'
_chemical_formula_weight 690.82
_space_group_IT_number 7
_space_group_name_Hall 'P -2yc'
_space_group_name_H-M_alt 'P 1 c 1'
_symmetry_cell_setting monoclinic
_symmetry_space_group_name_H-M 'P 1 c 1'
_atom_sites_solution_hydrogens geom
_atom_sites_solution_primary direct
_atom_sites_solution_secondary difmap
_audit_creation_method SHELXL
_cell_angle_alpha 90.00
_cell_angle_beta 92.288(6)
_cell_angle_gamma 90.00
_cell_formula_units_Z 2
_cell_length_a 8.9808(6)
_cell_length_b 15.0009(10)
_cell_length_c 8.4219(6)
_cell_measurement_reflns_used 80
_cell_measurement_temperature 300(2)
_cell_measurement_theta_max 12.5
_cell_measurement_theta_min 10
_cell_volume 1133.69(13)
_computing_cell_refinement 'STOE STADI4 software'
_computing_data_collection 'STOE STADI4 software'
_computing_data_reduction 'STOE XRED'
_computing_molecular_graphics SCHAKAL92
_computing_structure_refinement 'SHELXL-93 (Sheldrick, 1993)'
_computing_structure_solution 'SHELXS-86 (Sheldrick, 1990)'
_diffrn_ambient_temperature 300(2)
_diffrn_measurement_device 'STOE STADI IV'
_diffrn_measurement_method 'theta/omega scans'
_diffrn_radiation_monochromator graphite
_diffrn_radiation_source 'fine-focus sealed tube'
_diffrn_radiation_type MoKa
_diffrn_radiation_wavelength 0.71073
_diffrn_reflns_av_R_equivalents 0.0242
_diffrn_reflns_av_sigmaI/netI 0.0239
_diffrn_reflns_limit_h_max 11
_diffrn_reflns_limit_h_min -11
_diffrn_reflns_limit_k_max 19
_diffrn_reflns_limit_k_min -8
_diffrn_reflns_limit_l_max 11
_diffrn_reflns_limit_l_min -11
_diffrn_reflns_number 5650
_diffrn_reflns_theta_max 27.96
_diffrn_reflns_theta_min 2.27
_diffrn_standards_decay_% <2%
_diffrn_standards_interval_time '2 h'
_diffrn_standards_number 3
_exptl_absorpt_coefficient_mu 2.934
_exptl_absorpt_correction_type 'Psi scans'
_exptl_crystal_colour yellow
_exptl_crystal_density_diffrn 2.024
_exptl_crystal_description prism
_exptl_crystal_F_000 672
_exptl_crystal_size_max 0.18
_exptl_crystal_size_mid 0.15
_exptl_crystal_size_min 0.15
_refine_diff_density_max 0.671
_refine_diff_density_min -0.649
_refine_diff_density_rms 0.096
_refine_ls_abs_structure_details 'Flack H D (1983), Acta Cryst. A39, 876-881'
_refine_ls_abs_structure_Flack 0.00(2)
_refine_ls_extinction_method none
_refine_ls_goodness_of_fit_all 1.152
_refine_ls_goodness_of_fit_obs 1.055
_refine_ls_matrix_type full
_refine_ls_number_parameters 271
_refine_ls_number_reflns 5430
_refine_ls_number_restraints 2
_refine_ls_restrained_S_all 1.187
_refine_ls_restrained_S_obs 1.055
_refine_ls_R_factor_all 0.0548
_refine_ls_R_factor_obs 0.0356
_refine_ls_shift/esd_max -0.002
_refine_ls_shift/esd_mean 0.000
_refine_ls_structure_factor_coef Fsqd
_refine_ls_weighting_details 'w=1/[s^2^(Fo^2^)+( 0.0472P)^2^+0.8744P] where P=(Fo^2^+2Fc^2^)/3'
_refine_ls_weighting_scheme calc
_refine_ls_wR_factor_all 0.1082
_refine_ls_wR_factor_obs 0.0861
_reflns_number_observed 4403
_reflns_number_total 5448
_reflns_observed_criterion >2sigma(I)
_cod_data_source_file k803468.txt
_cod_data_source_block ag3x
_cod_depositor_comments
;
The following automatic conversions were performed:

data item '_refine_ls_weighting_scheme' value 'calc
w=1/[s^2^(Fo^2^)+( 0.0472P)^2^+0.8744P] where P=(Fo^2^+2Fc^2^)/3' was
changed to 'calc'. A new data item '_refine_ls_weighting_details' was
created with the value set to 'w=1/[s^2^(Fo^2^)+(
0.0472P)^2^+0.8744P] where P=(Fo^2^+2Fc^2^)/3'.

Automatic conversion script
Id: cif_fix_values 6909 2019-04-08 15:41:33Z antanas 
;
_cod_original_sg_symbol_H-M Pc
_cod_database_code 7702333

loop_
_symmetry_equiv_pos_as_xyz
'x, y, z'
'x, -y, z+1/2'

loop_
_atom_site_aniso_label
_atom_site_aniso_U_11
_atom_site_aniso_U_22
_atom_site_aniso_U_33
_atom_site_aniso_U_23
_atom_site_aniso_U_13
_atom_site_aniso_U_12
Ag1 0.0371(5) 0.0496(3) 0.0503(4) 0.0009(3) 0.0034(3) -0.0036(2)
Ag2 0.0381(5) 0.0477(3) 0.0541(4) 0.0003(3) 0.0078(4) -0.0008(2)
Cu1 0.0408(4) 0.0401(4) 0.0444(4) 0.0014(4) 0.0011(3) -0.0034(3)
S1 0.0584(10) 0.0361(7) 0.0351(9) 0.0049(6) 0.0076(7) 0.0083(6)
C1 0.038(3) 0.036(3) 0.041(3) 0.003(2) 0.003(2) -0.004(2)
N1 0.059(3) 0.040(3) 0.047(3) 0.000(2) 0.009(3) 0.006(2)
S2 0.0731(12) 0.0301(6) 0.0478(8) 0.0003(7) -0.0182(8) -0.0032(6)
C2 0.042(3) 0.031(3) 0.044(3) 0.002(3) 0.006(3) -0.004(2)
N2 0.054(3) 0.046(3) 0.040(3) 0.004(3) -0.003(2) -0.002(2)
S3 0.0754(13) 0.0393(8) 0.0386(10) -0.0070(7) 0.0171(9) -0.0197(8)
C3 0.032(2) 0.042(3) 0.036(3) -0.006(2) 0.002(2) 0.001(2)
N3 0.043(3) 0.040(3) 0.055(3) 0.004(2) 0.010(2) -0.006(2)
N4 0.035(2) 0.047(3) 0.047(3) -0.002(2) 0.004(2) -0.003(2)
C5 0.048(4) 0.048(4) 0.071(5) 0.005(3) 0.008(3) -0.002(3)
C6 0.046(4) 0.072(5) 0.068(5) 0.003(4) 0.016(4) -0.012(4)
C7 0.046(4) 0.083(6) 0.062(5) -0.020(4) 0.012(3) -0.006(4)
C8 0.045(4) 0.077(5) 0.068(5) -0.004(4) -0.007(4) 0.014(4)
C9 0.051(4) 0.059(4) 0.061(5) 0.008(4) 0.007(3) 0.005(3)
N5 0.033(2) 0.043(3) 0.048(3) -0.001(2) 0.007(2) 0.000(2)
C10 0.050(4) 0.056(4) 0.067(5) 0.013(4) 0.002(3) -0.003(3)
C11 0.054(5) 0.064(5) 0.080(6) -0.003(4) -0.017(4) 0.010(4)
C12 0.030(3) 0.093(6) 0.084(7) -0.019(5) 0.001(3) -0.006(4)
C13 0.047(4) 0.088(6) 0.080(6) 0.018(5) 0.005(4) -0.016(4)
C14 0.049(4) 0.055(4) 0.067(5) 0.012(4) 0.001(3) -0.008(3)
N6 0.032(2) 0.037(3) 0.049(3) 0.004(2) 0.003(2) 0.004(2)
C15 0.045(3) 0.051(4) 0.061(4) -0.012(3) -0.002(3) -0.004(3)
C16 0.051(4) 0.076(5) 0.079(6) -0.011(5) -0.007(4) -0.013(4)
C17 0.036(4) 0.097(7) 0.090(7) 0.013(5) 0.001(4) 0.002(4)
C18 0.072(6) 0.077(6) 0.111(9) -0.021(6) 0.025(5) 0.019(5)
C19 0.050(4) 0.059(5) 0.078(6) -0.020(4) 0.010(4) 0.003(3)

loop_
_atom_site_label
_atom_site_type_symbol
_atom_site_fract_x
_atom_site_fract_y
_atom_site_fract_z
_atom_site_U_iso_or_equiv
_atom_site_thermal_displace_type
_atom_site_occupancy
_atom_site_calc_flag
_atom_site_refinement_flags
Ag1 Ag 0.64075(4) 0.07903(3) 0.37506(5) 0.0457(2) Uani 1 d .
Ag2 Ag 0.65911(4) 0.41470(3) 0.37508(5) 0.0465(2) Uani 1 d .
Cu1 Cu 0.32533(10) 0.25206(5) 0.86025(10) 0.0418(2) Uani 1 d .
S1 S 0.5369(2) -0.00296(10) 0.6140(2) 0.0430(4) Uani 1 d .
C1 C 0.4523(6) 0.0835(4) 0.6955(7) 0.0383(13) Uani 1 d .
N1 N 0.3887(7) 0.1414(4) 0.7508(7) 0.0482(13) Uani 1 d .
S2 S 0.5692(3) 0.24926(10) 0.3747(2) 0.0509(4) Uani 1 d .
C2 C 0.4762(7) 0.2507(4) 0.2001(8) 0.0391(12) Uani 1 d .
N2 N 0.4091(7) 0.2505(3) 0.0820(7) 0.0465(12) Uani 1 d .
S3 S 0.5661(2) 0.49909(11) 0.6194(2) 0.0507(5) Uani 1 d .
C3 C 0.4797(6) 0.4143(4) 0.7046(7) 0.0369(12) Uani 1 d .
N3 N 0.4151(6) 0.3568(4) 0.7592(7) 0.0458(12) Uani 1 d .
N4 N 0.8976(6) 0.0821(3) 0.3666(7) 0.0430(12) Uani 1 d .
C5 C 0.9611(8) 0.1430(5) 0.2772(10) 0.055(2) Uani 1 d .
H5 H 0.9011(8) 0.1848(5) 0.2240(10) 0.066 Uiso 1 calc R
C6 C 1.1127(8) 0.1464(6) 0.2604(11) 0.062(2) Uani 1 d .
H6 H 1.1539(8) 0.1895(6) 0.1960(11) 0.074 Uiso 1 calc R
C7 C 1.2019(9) 0.0861(6) 0.3391(11) 0.063(2) Uani 1 d .
H7 H 1.3046(9) 0.0872(6) 0.3284(11) 0.076 Uiso 1 calc R
C8 C 1.1384(9) 0.0241(6) 0.4338(11) 0.064(2) Uani 1 d .
H8 H 1.1969(9) -0.0170(6) 0.4907(11) 0.076 Uiso 1 calc R
C9 C 0.9849(8) 0.0238(5) 0.4431(10) 0.057(2) Uani 1 d .
H9 H 0.9412(8) -0.0192(5) 0.5057(10) 0.068 Uiso 1 calc R
N5 N 0.9159(6) 0.4129(3) 0.3650(7) 0.0410(12) Uani 1 d .
C10 C 0.9979(8) 0.3559(5) 0.4492(10) 0.058(2) Uani 1 d .
H10 H 0.9497(8) 0.3156(5) 0.5135(10) 0.069 Uiso 1 calc R
C11 C 1.1501(9) 0.3526(6) 0.4475(12) 0.066(2) Uani 1 d .
H11 H 1.2036(9) 0.3116(6) 0.5096(12) 0.079 Uiso 1 calc R
C12 C 1.2214(8) 0.4110(7) 0.3526(12) 0.069(2) Uani 1 d .
H12 H 1.3247(8) 0.4104(7) 0.3486(12) 0.083 Uiso 1 calc R
C13 C 1.1387(9) 0.4704(6) 0.2633(12) 0.072(3) Uani 1 d .
H13 H 1.1845(9) 0.5105(6) 0.1966(12) 0.086 Uiso 1 calc R
C14 C 0.9871(8) 0.4697(5) 0.2740(10) 0.057(2) Uani 1 d .
H14 H 0.9312(8) 0.5110(5) 0.2146(10) 0.068 Uiso 1 calc R
N6 N 0.0936(6) 0.2516(3) 0.8534(7) 0.0393(12) Uani 1 d .
C15 C 0.0142(7) 0.1905(5) 0.7719(10) 0.052(2) Uani 1 d .
H15 H 0.0649(7) 0.1481(5) 0.7143(10) 0.063 Uiso 1 calc R
C16 C -0.1382(9) 0.1873(6) 0.7689(12) 0.069(2) Uani 1 d .
H16 H -0.1881(9) 0.1430(6) 0.7108(12) 0.083 Uiso 1 calc R
C17 C -0.2176(10) 0.2486(6) 0.8504(15) 0.074(3) Uani 1 d .
H17 H -0.3212(10) 0.2479(6) 0.8485(15) 0.089 Uiso 1 calc R
C18 C -0.1372(11) 0.3108(7) 0.9348(14) 0.086(3) Uani 1 d .
H18 H -0.1866(11) 0.3533(7) 0.9934(14) 0.103 Uiso 1 calc R
C19 C 0.0145(8) 0.3115(6) 0.9345(11) 0.062(2) Uani 1 d .
H19 H 0.0657(8) 0.3553(6) 0.9928(11) 0.075 Uiso 1 calc R

loop_
_atom_type_symbol
_atom_type_description
_atom_type_scat_dispersion_real
_atom_type_scat_dispersion_imag
_atom_type_scat_source
C C 0.0033 0.0016 'International Tables Vol C Tables 4.2.6.8 and 6.1.1.4'
H H 0.0000 0.0000 'International Tables Vol C Tables 4.2.6.8 and 6.1.1.4'
N N 0.0061 0.0033 'International Tables Vol C Tables 4.2.6.8 and 6.1.1.4'
S S 0.1246 0.1234 'International Tables Vol C Tables 4.2.6.8 and 6.1.1.4'
Cu Cu 0.3201 1.2651 'International Tables Vol C Tables 4.2.6.8 and 6.1.1.4'
Ag Ag -0.8971 1.1015 'International Tables Vol C Tables 4.2.6.8 and 6.1.1.4'

loop_
_geom_angle_atom_site_label_1
_geom_angle_atom_site_label_2
_geom_angle_atom_site_label_3
_geom_angle
_geom_angle_site_symmetry_1
_geom_angle_site_symmetry_3
N4 Ag1 S1 115.4(2) . .
N4 Ag1 S1 107.8(2) . 2_554
S1 Ag1 S1 108.76(4) . 2_554
N4 Ag1 S2 102.96(14) . .
S1 Ag1 S2 111.68(6) . .
S1 Ag1 S2 110.09(5) 2_554 .
N5 Ag2 S3 113.0(2) . .
N5 Ag2 S2 107.34(14) . .
S3 Ag2 S2 110.92(6) . .
N5 Ag2 S3 105.1(2) . 2_564
S3 Ag2 S3 108.07(4) . 2_564
S2 Ag2 S3 112.34(6) . 2_564
N3 Cu1 N2 105.6(2) . 1_556
N3 Cu1 N1 109.5(2) . .
N2 Cu1 N1 108.7(2) 1_556 .
N3 Cu1 N6 114.6(2) . .
N2 Cu1 N6 111.6(3) 1_556 .
N1 Cu1 N6 106.8(2) . .
C1 S1 Ag1 97.8(2) . .
C1 S1 Ag1 98.4(2) . 2
Ag1 S1 Ag1 137.73(7) . 2
N1 C1 S1 177.3(6) . .
C1 N1 Cu1 166.8(6) . .
C2 S2 Ag2 97.6(2) . .
C2 S2 Ag1 97.3(2) . .
Ag2 S2 Ag1 147.87(10) . .
N2 C2 S2 178.1(6) . .
C2 N2 Cu1 170.4(6) . 1_554
C3 S3 Ag2 98.1(2) . .
C3 S3 Ag2 99.3(2) . 2_565
Ag2 S3 Ag2 142.57(9) . 2_565
N3 C3 S3 177.2(6) . .
C3 N3 Cu1 173.7(5) . .
C9 N4 C5 118.1(6) . .
C9 N4 Ag1 122.9(5) . .
C5 N4 Ag1 118.9(5) . .
N4 C5 C6 122.3(7) . .
C7 C6 C5 119.4(8) . .
C6 C7 C8 119.0(8) . .
C7 C8 C9 118.4(8) . .
N4 C9 C8 122.8(7) . .
C10 N5 C14 117.2(6) . .
C10 N5 Ag2 121.6(5) . .
C14 N5 Ag2 121.2(5) . .
N5 C10 C11 123.6(7) . .
C12 C11 C10 118.5(8) . .
C11 C12 C13 119.0(7) . .
C12 C13 C14 118.6(8) . .
N5 C14 C13 123.1(7) . .
C15 N6 C19 115.9(6) . .
C15 N6 Cu1 122.0(5) . .
C19 N6 Cu1 122.0(5) . .
N6 C15 C16 123.2(7) . .
C17 C16 C15 120.6(8) . .
C18 C17 C16 116.5(8) . .
C17 C18 C19 121.0(8) . .
N6 C19 C18 122.8(8) . .

loop_
_geom_bond_atom_site_label_1
_geom_bond_atom_site_label_2
_geom_bond_distance
_geom_bond_site_symmetry_2
Ag1 N4 2.311(5) .
Ag1 S1 2.566(2) .
Ag1 S1 2.615(2) 2_554
Ag1 S2 2.633(2) .
Ag2 N5 2.312(5) .
Ag2 S3 2.583(2) .
Ag2 S2 2.610(2) .
Ag2 S3 2.620(2) 2_564
Cu1 N3 1.974(5) .
Cu1 N2 1.985(6) 1_556
Cu1 N1 1.992(5) .
Cu1 N6 2.080(6) .
S1 C1 1.665(6) .
S1 Ag1 2.615(2) 2
C1 N1 1.149(8) .
S2 C2 1.662(7) .
C2 N2 1.143(9) .
N2 Cu1 1.985(6) 1_554
S3 C3 1.667(6) .
S3 Ag2 2.620(2) 2_565
C3 N3 1.146(8) .
N4 C9 1.325(9) .
N4 C5 1.327(9) .
C5 C6 1.375(10) .
C6 C7 1.363(12) .
C7 C8 1.366(13) .
C8 C9 1.383(10) .
N5 C10 1.318(9) .
N5 C14 1.327(9) .
C10 C11 1.368(10) .
C11 C12 1.362(13) .
C12 C13 1.367(13) .
C13 C14 1.368(10) .
N6 C15 1.334(9) .
N6 C19 1.348(9) .
C15 C16 1.369(10) .
C16 C17 1.366(13) .
C17 C18 1.361(14) .
C18 C19 1.363(12) .
